data_4330915
loop_
_publ_author_name
'Daniel L. Reger'
'Andrea E. Pascui'
'Mark D. Smith'
'Julia Jezierska'
'Andrew Ozarowski'

_publ_contact_author_address
;
Department of Chemistry and Biochemistry
University of South Carolina
Columbia, South Carolina 29208
USA
;
_publ_contact_author_email reger@mailbox.sc.edu
_publ_contact_author_fax '1 803 777 9521'
_publ_contact_author_name 'Professor Daniel L. Reger'
_publ_contact_author_phone '1 803 777 2587'
_publ_section_title
;
 Dinuclear Complexes Containing Linear M-F-M [M = Mn(II), Fe(II), Co(II),
 Ni(II), Cu(II), Zn(II), Cd(II)] Bridges: Trends in Structures,
 Antiferromagnetic Superexchange Interactions, and Spectroscopic
 Properties
;
_journal_name_full 'Inorganic Chemistry'
_journal_page_first 11820
_journal_page_last 11836
_journal_paper_doi 10.1021/ic301757g
_journal_volume 51
_journal_year 2012
_chemical_formula_moiety 'C56 H68 F1 N16 Ni2, 3(B F4), 2(H2 O)'
_chemical_formula_sum 'C56 H72 B3 F13 N16 Ni2 O2'
_chemical_formula_weight 1398.15
_chemical_name_systematic
; 
 ? 
;
_space_group_IT_number 14
_symmetry_cell_setting monoclinic
_symmetry_space_group_name_Hall '-P 2yn'
_symmetry_space_group_name_H-M 'P 1 21/n 1'
_atom_sites_solution_hydrogens geom
_atom_sites_solution_primary direct
_atom_sites_solution_secondary difmap
_audit_creation_method SHELXL-97
_cell_angle_alpha 90.00
_cell_angle_beta 95.1710(10)
_cell_angle_gamma 90.00
_cell_formula_units_Z 2
_cell_length_a 14.5757(9)
_cell_length_b 13.4631(8)
_cell_length_c 15.9731(9)
_cell_measurement_reflns_used 5576
_cell_measurement_temperature 150(2)
_cell_measurement_theta_max 26.374
_cell_measurement_theta_min 2.360
_cell_volume 3121.7(3)
_computing_cell_refinement 'SAINT-Plus Version 6.45 (Bruker, 2001)'
_computing_data_collection 'SMART Version 5.625 (Bruker, 2001)'
_computing_data_reduction 'SAINT-Plus Version 6.45 (Bruker, 2001)'
_computing_molecular_graphics various
_computing_publication_material 'SHELXTL Version 6.14 (Bruker, 2000)'
_computing_structure_refinement 'SHELXL-97 (Sheldrick, 1997)'
_computing_structure_solution 'SHELXS-97 (Sheldrick, 1990)'
_diffrn_ambient_temperature 150(2)
_diffrn_measured_fraction_theta_full 1.000
_diffrn_measured_fraction_theta_max 1.000
_diffrn_measurement_device_type 'Bruker SMART APEX CCD diffractometer'
_diffrn_measurement_method 'omega scans'
_diffrn_radiation_monochromator graphite
_diffrn_radiation_source 'fine-focus sealed tube'
_diffrn_radiation_type MoK\a
_diffrn_radiation_wavelength 0.71073
_diffrn_reflns_av_R_equivalents 0.0484
_diffrn_reflns_av_sigmaI/netI 0.0311
_diffrn_reflns_limit_h_max 18
_diffrn_reflns_limit_h_min -17
_diffrn_reflns_limit_k_max 16
_diffrn_reflns_limit_k_min -16
_diffrn_reflns_limit_l_max 19
_diffrn_reflns_limit_l_min -19
_diffrn_reflns_number 40669
_diffrn_reflns_theta_full 26.41
_diffrn_reflns_theta_max 26.41
_diffrn_reflns_theta_min 1.81
_exptl_absorpt_coefficient_mu 0.698
_exptl_absorpt_correction_T_max 1.0000
_exptl_absorpt_correction_T_min 0.8819
_exptl_absorpt_correction_type multi-scan
_exptl_absorpt_process_details 'SADABS Version 2.05 (Bruker, 2001)'
_exptl_crystal_colour 'pale green'
_exptl_crystal_density_diffrn 1.487
_exptl_crystal_description rod
_exptl_crystal_F_000 1448
_exptl_crystal_size_max 0.42
_exptl_crystal_size_mid 0.20
_exptl_crystal_size_min 0.16
_refine_diff_density_max 0.542
_refine_diff_density_min -0.346
_refine_diff_density_rms 0.062
_refine_ls_extinction_method none
_refine_ls_goodness_of_fit_ref 1.037
_refine_ls_hydrogen_treatment mixed
_refine_ls_matrix_type full
_refine_ls_number_parameters 471
_refine_ls_number_reflns 6406
_refine_ls_number_restraints 82
_refine_ls_restrained_S_all 1.037
_refine_ls_R_factor_all 0.0458
_refine_ls_R_factor_gt 0.0364
_refine_ls_shift/su_max 0.000
_refine_ls_shift/su_mean 0.000
_refine_ls_structure_factor_coef Fsqd
_refine_ls_weighting_details 'calc w=1/[\s^2^(Fo^2^)+(0.0451P)^2^+1.9699P] where P=(Fo^2^+2Fc^2^)/3'
_refine_ls_weighting_scheme calc
_refine_ls_wR_factor_gt 0.0876
_refine_ls_wR_factor_ref 0.0935
_reflns_number_gt 5387
_reflns_number_total 6406
_reflns_threshold_expression >2sigma(I)
_cod_data_source_file ic301757g_si_001_4.cif
_cod_data_source_block 3
_cod_original_sg_symbol_H-M 'P 21/n'
_cod_database_code 4330915

loop_
_symmetry_equiv_pos_as_xyz
'x, y, z'
'-x+1/2, y+1/2, -z+1/2'
'-x, -y, -z'
'x-1/2, -y-1/2, z-1/2'

loop_
_atom_site_label
_atom_site_type_symbol
_atom_site_fract_x
_atom_site_fract_y
_atom_site_fract_z
_atom_site_U_iso_or_equiv
_atom_site_adp_type
_atom_site_occupancy
_atom_site_symmetry_multiplicity
_atom_site_calc_flag
_atom_site_refinement_flags
_atom_site_disorder_assembly
_atom_site_disorder_group
Ni1 Ni 0.635171(16) 0.546502(18) 0.514434(14) 0.01741(8) Uani 1 1 d . . .
F1 F 0.5000 0.5000 0.5000 0.0233(3) Uani 1 2 d S . .
C1 C 0.73261(13) 0.35710(15) 0.43823(12) 0.0202(4) Uani 1 1 d . . .
H1 H 0.7692 0.3055 0.4108 0.024 Uiso 1 1 calc R . .
C2 C 0.40674(13) 0.23991(14) 0.40419(12) 0.0205(4) Uani 1 1 d . . .
H2 H 0.4078 0.1757 0.3728 0.025 Uiso 1 1 calc R . .
C3 C 0.65432(13) 0.30361(14) 0.47582(12) 0.0193(4) Uani 1 1 d . . .
C4 C 0.66971(14) 0.24660(14) 0.54839(13) 0.0230(4) Uani 1 1 d . . .
H4 H 0.7287 0.2463 0.5790 0.028 Uiso 1 1 calc R . .
C5 C 0.59858(15) 0.19021(15) 0.57599(13) 0.0248(4) Uani 1 1 d . . .
H5 H 0.6090 0.1518 0.6258 0.030 Uiso 1 1 calc R . .
C6 C 0.51248(14) 0.18966(15) 0.53128(13) 0.0234(4) Uani 1 1 d . . .
H6 H 0.4641 0.1505 0.5500 0.028 Uiso 1 1 calc R . .
C7 C 0.49745(13) 0.24672(14) 0.45884(12) 0.0196(4) Uani 1 1 d . . .
C8 C 0.56853(13) 0.30273(14) 0.43126(12) 0.0193(4) Uani 1 1 d . . .
H8 H 0.5582 0.3409 0.3813 0.023 Uiso 1 1 calc R . .
C11 C 0.88826(13) 0.39656(15) 0.51267(12) 0.0214(4) Uani 1 1 d . . .
C12 C 0.91743(14) 0.46312(14) 0.57395(13) 0.0221(4) Uani 1 1 d . . .
H12 H 0.9790 0.4728 0.5974 0.026 Uiso 1 1 calc R . .
C13 C 0.83936(13) 0.51433(15) 0.59570(12) 0.0209(4) Uani 1 1 d . . .
C14 C 0.93993(14) 0.32318(17) 0.46482(15) 0.0302(5) Uani 1 1 d . . .
H14A H 0.9169 0.2561 0.4745 0.045 Uiso 1 1 calc R . .
H14B H 1.0057 0.3266 0.4839 0.045 Uiso 1 1 calc R . .
H14C H 0.9311 0.3386 0.4047 0.045 Uiso 1 1 calc R . .
C15 C 0.83854(15) 0.59557(16) 0.65922(13) 0.0269(4) Uani 1 1 d . . .
H15A H 0.8162 0.6570 0.6315 0.040 Uiso 1 1 calc R . .
H15B H 0.9011 0.6059 0.6857 0.040 Uiso 1 1 calc R . .
H15C H 0.7977 0.5771 0.7022 0.040 Uiso 1 1 calc R . .
C21 C 0.69805(14) 0.41492(17) 0.28872(12) 0.0266(5) Uani 1 1 d . . .
C22 C 0.64905(16) 0.49348(18) 0.25394(13) 0.0315(5) Uani 1 1 d . . .
H22 H 0.6364 0.5070 0.1957 0.038 Uiso 1 1 calc R . .
C23 C 0.62114(14) 0.55001(16) 0.32024(13) 0.0254(4) Uani 1 1 d . . .
C24 C 0.74369(18) 0.32928(19) 0.25049(14) 0.0372(6) Uani 1 1 d . . .
H24A H 0.8087 0.3269 0.2723 0.056 Uiso 1 1 calc R . .
H24B H 0.7392 0.3372 0.1893 0.056 Uiso 1 1 calc R . .
H24C H 0.7132 0.2675 0.2648 0.056 Uiso 1 1 calc R . .
C25 C 0.57436(16) 0.64888(18) 0.31661(15) 0.0346(5) Uani 1 1 d . . .
H25A H 0.5320 0.6527 0.3608 0.052 Uiso 1 1 calc R . .
H25B H 0.5398 0.6573 0.2615 0.052 Uiso 1 1 calc R . .
H25C H 0.6206 0.7016 0.3251 0.052 Uiso 1 1 calc R . .
C31 C 0.27068(14) 0.15775(15) 0.46210(13) 0.0240(4) Uani 1 1 d . . .
C32 C 0.20703(14) 0.18961(16) 0.51463(13) 0.0262(4) Uani 1 1 d . . .
H32 H 0.1571 0.1521 0.5324 0.031 Uiso 1 1 calc R . .
C33 C 0.22959(13) 0.28739(15) 0.53688(12) 0.0222(4) Uani 1 1 d . . .
C34 C 0.28422(17) 0.05846(16) 0.42419(15) 0.0328(5) Uani 1 1 d . . .
H34A H 0.2862 0.0655 0.3633 0.049 Uiso 1 1 calc R . .
H34B H 0.2330 0.0147 0.4356 0.049 Uiso 1 1 calc R . .
H34C H 0.3423 0.0297 0.4487 0.049 Uiso 1 1 calc R . .
C35 C 0.17905(14) 0.35233(16) 0.59332(13) 0.0250(4) Uani 1 1 d . . .
H35A H 0.2185 0.3660 0.6450 0.037 Uiso 1 1 calc R . .
H35B H 0.1229 0.3185 0.6074 0.037 Uiso 1 1 calc R . .
H35C H 0.1627 0.4150 0.5646 0.037 Uiso 1 1 calc R . .
C41 C 0.40131(14) 0.31194(16) 0.25720(12) 0.0248(4) Uani 1 1 d . . .
C42 C 0.39080(15) 0.40635(16) 0.22609(13) 0.0269(4) Uani 1 1 d . . .
H42 H 0.3918 0.4261 0.1691 0.032 Uiso 1 1 calc R . .
C43 C 0.37839(13) 0.46794(15) 0.29430(12) 0.0221(4) Uani 1 1 d . . .
C44 C 0.41810(19) 0.21714(18) 0.21352(15) 0.0383(6) Uani 1 1 d . . .
H44A H 0.4783 0.1904 0.2347 0.058 Uiso 1 1 calc R . .
H44B H 0.4172 0.2292 0.1529 0.058 Uiso 1 1 calc R . .
H44C H 0.3698 0.1692 0.2241 0.058 Uiso 1 1 calc R . .
C45 C 0.35513(16) 0.57613(16) 0.29305(13) 0.0287(5) Uani 1 1 d . . .
H45A H 0.2881 0.5843 0.2886 0.043 Uiso 1 1 calc R . .
H45B H 0.3801 0.6077 0.2447 0.043 Uiso 1 1 calc R . .
H45C H 0.3820 0.6073 0.3450 0.043 Uiso 1 1 calc R . .
N11 N 0.76376(11) 0.48062(12) 0.54970(10) 0.0194(3) Uani 1 1 d . . .
N12 N 0.79549(11) 0.40751(12) 0.50019(10) 0.0200(3) Uani 1 1 d . . .
N21 N 0.64959(11) 0.50805(12) 0.39351(10) 0.0203(3) Uani 1 1 d . . .
N22 N 0.69883(11) 0.42624(12) 0.37326(10) 0.0202(3) Uani 1 1 d . . .
N31 N 0.30447(11) 0.31632(12) 0.49974(10) 0.0204(3) Uani 1 1 d . . .
N32 N 0.32762(11) 0.23605(12) 0.45314(10) 0.0205(3) Uani 1 1 d . . .
N41 N 0.38262(11) 0.41520(12) 0.36525(10) 0.0192(3) Uani 1 1 d . . .
N42 N 0.39504(11) 0.31857(12) 0.34141(10) 0.0201(3) Uani 1 1 d . . .
O1 O 0.78671(16) 0.13877(15) 0.40750(17) 0.0621(6) Uani 1 1 d D . .
H1A H 0.8245(18) 0.097(2) 0.431(2) 0.078(12) Uiso 1 1 d D . .
H1B H 0.7382(16) 0.108(2) 0.389(2) 0.081(12) Uiso 1 1 d D . .
B1A B 0.5737(5) 0.0166(6) 0.3096(5) 0.0343(7) Uiso 0.523(4) 1 d PD A 1
F11A F 0.4796(2) 0.0211(4) 0.3242(3) 0.0376(11) Uiso 0.523(4) 1 d PD A 1
F12A F 0.6112(3) 0.1120(3) 0.3091(3) 0.0493(12) Uiso 0.523(4) 1 d PD A 1
F13A F 0.5747(2) -0.0221(3) 0.2279(2) 0.0419(9) Uiso 0.523(4) 1 d PD A 1
F14A F 0.6252(3) -0.0483(3) 0.3647(2) 0.0395(9) Uiso 0.523(4) 1 d PD A 1
B1B B 0.5698(9) 0.0121(9) 0.3079(7) 0.0343(7) Uiso 0.328(5) 1 d PD B 2
F11B F 0.4885(5) 0.0259(8) 0.3479(6) 0.036(2) Uiso 0.328(5) 1 d PD B 2
F12B F 0.6083(4) 0.1010(5) 0.2830(5) 0.050(2) Uiso 0.328(5) 1 d PD B 2
F13B F 0.5602(4) -0.0522(5) 0.2406(4) 0.0402(16) Uiso 0.328(5) 1 d PD B 2
F14B F 0.6258(5) -0.0148(5) 0.3792(4) 0.0378(17) Uiso 0.328(5) 1 d PD B 2
B1C B 0.5652(10) -0.0063(10) 0.3093(9) 0.0343(7) Uiso 0.149(4) 1 d PD C 3
F11C F 0.4887(11) 0.0424(12) 0.3394(15) 0.033(5) Uiso 0.149(4) 1 d PD C 3
F12C F 0.5895(8) 0.0530(10) 0.2434(8) 0.056(4) Uiso 0.149(4) 1 d PD C 3
F13C F 0.5447(7) -0.1002(8) 0.2781(7) 0.047(3) Uiso 0.149(4) 1 d PD C 3
F14C F 0.6454(7) -0.0193(10) 0.3656(7) 0.022(3) Uiso 0.149(4) 1 d PD C 3
B2 B 0.9977(5) -0.0049(6) 0.5195(3) 0.0435(19) Uani 0.50 1 d PD . .
F21 F 1.0052(3) 0.0919(3) 0.5514(2) 0.0600(9) Uani 0.50 1 d PD . .
F22 F 0.9735(2) -0.0702(3) 0.5808(2) 0.0579(9) Uani 0.50 1 d PD . .
F23 F 1.0822(3) -0.0299(3) 0.4915(3) 0.0678(11) Uani 0.50 1 d PD . .
F24 F 0.9300(3) -0.0055(3) 0.4522(3) 0.0671(11) Uani 0.50 1 d PD . .

loop_
_atom_site_aniso_label
_atom_site_aniso_U_11
_atom_site_aniso_U_22
_atom_site_aniso_U_33
_atom_site_aniso_U_23
_atom_site_aniso_U_13
_atom_site_aniso_U_12
Ni1 0.01728(13) 0.01837(14) 0.01665(13) -0.00071(9) 0.00201(9) -0.00154(9)
F1 0.0162(8) 0.0295(9) 0.0247(8) -0.0075(7) 0.0042(6) -0.0047(7)
C1 0.0181(9) 0.0208(10) 0.0215(10) -0.0032(8) 0.0011(7) -0.0006(8)
C2 0.0202(10) 0.0177(9) 0.0236(10) -0.0010(8) 0.0013(8) -0.0014(7)
C3 0.0194(10) 0.0166(9) 0.0222(10) -0.0032(7) 0.0035(7) 0.0001(7)
C4 0.0223(10) 0.0210(10) 0.0247(10) -0.0008(8) -0.0025(8) 0.0029(8)
C5 0.0306(11) 0.0189(10) 0.0244(10) 0.0048(8) 0.0005(8) 0.0020(8)
C6 0.0250(10) 0.0186(10) 0.0269(10) 0.0024(8) 0.0037(8) -0.0014(8)
C7 0.0200(10) 0.0159(9) 0.0229(10) -0.0042(8) 0.0016(8) 0.0011(7)
C8 0.0229(10) 0.0159(9) 0.0191(9) -0.0005(7) 0.0014(7) 0.0004(7)
C11 0.0176(9) 0.0224(10) 0.0244(10) 0.0060(8) 0.0024(8) -0.0002(8)
C12 0.0191(9) 0.0219(10) 0.0248(10) 0.0041(8) -0.0002(8) -0.0017(8)
C13 0.0231(10) 0.0209(10) 0.0183(9) 0.0037(8) -0.0015(8) -0.0033(8)
C14 0.0213(11) 0.0296(11) 0.0398(13) -0.0052(10) 0.0035(9) 0.0007(9)
C15 0.0242(10) 0.0302(11) 0.0254(10) -0.0035(9) -0.0031(8) -0.0021(9)
C21 0.0267(11) 0.0343(12) 0.0193(10) -0.0047(9) 0.0052(8) -0.0100(9)
C22 0.0325(12) 0.0443(14) 0.0174(10) 0.0019(9) 0.0014(8) -0.0065(10)
C23 0.0204(10) 0.0328(11) 0.0226(10) 0.0046(9) 0.0007(8) -0.0049(9)
C24 0.0469(14) 0.0422(13) 0.0241(11) -0.0117(10) 0.0107(10) -0.0069(11)
C25 0.0307(12) 0.0393(13) 0.0327(12) 0.0098(10) -0.0023(9) 0.0037(10)
C31 0.0225(10) 0.0225(10) 0.0261(10) 0.0027(8) -0.0035(8) -0.0064(8)
C32 0.0213(10) 0.0274(11) 0.0295(11) 0.0055(9) 0.0006(8) -0.0067(8)
C33 0.0184(10) 0.0265(10) 0.0215(10) 0.0058(8) -0.0004(8) -0.0014(8)
C34 0.0365(13) 0.0241(11) 0.0377(13) -0.0049(9) 0.0026(10) -0.0087(9)
C35 0.0209(10) 0.0292(11) 0.0256(10) 0.0056(9) 0.0061(8) -0.0004(8)
C41 0.0240(10) 0.0305(11) 0.0198(10) -0.0045(8) 0.0003(8) 0.0028(9)
C42 0.0310(11) 0.0316(12) 0.0177(10) -0.0004(8) 0.0007(8) 0.0019(9)
C43 0.0201(10) 0.0250(10) 0.0213(10) 0.0005(8) 0.0019(8) -0.0026(8)
C44 0.0545(16) 0.0342(13) 0.0264(11) -0.0092(10) 0.0037(10) 0.0086(11)
C45 0.0360(12) 0.0241(11) 0.0268(11) 0.0031(9) 0.0065(9) -0.0005(9)
N11 0.0200(8) 0.0196(8) 0.0184(8) -0.0014(6) 0.0011(6) -0.0004(6)
N12 0.0179(8) 0.0215(8) 0.0207(8) -0.0026(7) 0.0018(6) -0.0025(7)
N21 0.0184(8) 0.0229(9) 0.0198(8) 0.0004(7) 0.0028(6) -0.0017(7)
N22 0.0208(8) 0.0231(8) 0.0172(8) -0.0031(7) 0.0039(6) -0.0038(7)
N31 0.0188(8) 0.0205(8) 0.0220(8) 0.0006(7) 0.0023(6) -0.0013(6)
N32 0.0186(8) 0.0189(8) 0.0241(9) -0.0009(7) 0.0022(7) -0.0029(6)
N41 0.0187(8) 0.0193(8) 0.0196(8) -0.0029(7) 0.0016(6) -0.0013(6)
N42 0.0205(8) 0.0201(8) 0.0196(8) -0.0026(7) 0.0006(6) -0.0004(7)
O1 0.0459(12) 0.0403(11) 0.0991(18) -0.0275(12) 0.0016(12) 0.0066(10)
B2 0.029(3) 0.068(4) 0.034(5) -0.009(5) 0.003(4) -0.012(3)
F21 0.075(2) 0.052(2) 0.056(2) -0.0094(16) 0.0240(18) -0.0205(18)
F22 0.063(2) 0.062(2) 0.0484(19) 0.0014(16) 0.0020(16) -0.0149(17)
F23 0.050(2) 0.086(3) 0.069(3) 0.008(2) 0.017(2) 0.014(2)
F24 0.065(3) 0.074(3) 0.057(2) 0.018(2) -0.026(2) -0.026(2)

loop_
_atom_type_symbol
_atom_type_description
_atom_type_scat_dispersion_real
_atom_type_scat_dispersion_imag
_atom_type_scat_source
C C 0.0033 0.0016 'International Tables Vol C Tables 4.2.6.8 and 6.1.1.4'
H H 0.0000 0.0000 'International Tables Vol C Tables 4.2.6.8 and 6.1.1.4'
B B 0.0013 0.0007 'International Tables Vol C Tables 4.2.6.8 and 6.1.1.4'
N N 0.0061 0.0033 'International Tables Vol C Tables 4.2.6.8 and 6.1.1.4'
F F 0.0171 0.0103 'International Tables Vol C Tables 4.2.6.8 and 6.1.1.4'
Ni Ni 0.3393 1.1124 'International Tables Vol C Tables 4.2.6.8 and 6.1.1.4'
O O 0.0106 0.0060 'International Tables Vol C Tables 4.2.6.8 and 6.1.1.4'

loop_
_geom_angle_atom_site_label_1
_geom_angle_atom_site_label_2
_geom_angle_atom_site_label_3
_geom_angle
_geom_angle_site_symmetry_1
_geom_angle_site_symmetry_3
N41 Ni1 N21 178.61(6) 3_666 .
N41 Ni1 F1 88.89(4) 3_666 .
N21 Ni1 F1 89.77(5) . .
N41 Ni1 N31 88.20(6) 3_666 3_666
N21 Ni1 N31 92.41(6) . 3_666
F1 Ni1 N31 132.18(5) . 3_666
N41 Ni1 N11 92.31(6) 3_666 .
N21 Ni1 N11 88.92(6) . .
F1 Ni1 N11 136.19(5) . .
N31 Ni1 N11 91.62(6) 3_666 .
Ni1 F1 Ni1 180.0 3_666 .
N22 C1 N12 109.92(16) . .
N22 C1 C3 111.68(16) . .
N12 C1 C3 113.71(16) . .
N22 C1 H1 107.1 . .
N12 C1 H1 107.1 . .
C3 C1 H1 107.1 . .
N32 C2 N42 110.31(15) . .
N32 C2 C7 112.65(16) . .
N42 C2 C7 113.15(16) . .
N32 C2 H2 106.8 . .
N42 C2 H2 106.8 . .
C7 C2 H2 106.8 . .
C8 C3 C4 119.65(18) . .
C8 C3 C1 118.54(17) . .
C4 C3 C1 121.38(17) . .
C5 C4 C3 119.81(18) . .
C5 C4 H4 120.1 . .
C3 C4 H4 120.1 . .
C6 C5 C4 120.42(19) . .
C6 C5 H5 119.8 . .
C4 C5 H5 119.8 . .
C5 C6 C7 119.55(19) . .
C5 C6 H6 120.2 . .
C7 C6 H6 120.2 . .
C8 C7 C6 119.96(18) . .
C8 C7 C2 119.14(17) . .
C6 C7 C2 120.57(17) . .
C3 C8 C7 120.59(18) . .
C3 C8 H8 119.7 . .
C7 C8 H8 119.7 . .
N12 C11 C12 106.00(17) . .
N12 C11 C14 122.57(18) . .
C12 C11 C14 131.43(19) . .
C11 C12 C13 107.05(18) . .
C11 C12 H12 126.5 . .
C13 C12 H12 126.5 . .
N11 C13 C12 109.99(17) . .
N11 C13 C15 124.15(18) . .
C12 C13 C15 125.86(18) . .
C11 C14 H14A 109.5 . .
C11 C14 H14B 109.5 . .
H14A C14 H14B 109.5 . .
C11 C14 H14C 109.5 . .
H14A C14 H14C 109.5 . .
H14B C14 H14C 109.5 . .
C13 C15 H15A 109.5 . .
C13 C15 H15B 109.5 . .
H15A C15 H15B 109.5 . .
C13 C15 H15C 109.5 . .
H15A C15 H15C 109.5 . .
H15B C15 H15C 109.5 . .
N22 C21 C22 105.94(19) . .
N22 C21 C24 122.1(2) . .
C22 C21 C24 132.0(2) . .
C21 C22 C23 106.94(19) . .
C21 C22 H22 126.5 . .
C23 C22 H22 126.5 . .
N21 C23 C22 110.30(19) . .
N21 C23 C25 121.13(19) . .
C22 C23 C25 128.3(2) . .
C21 C24 H24A 109.5 . .
C21 C24 H24B 109.5 . .
H24A C24 H24B 109.5 . .
C21 C24 H24C 109.5 . .
H24A C24 H24C 109.5 . .
H24B C24 H24C 109.5 . .
C23 C25 H25A 109.5 . .
C23 C25 H25B 109.5 . .
H25A C25 H25B 109.5 . .
C23 C25 H25C 109.5 . .
H25A C25 H25C 109.5 . .
H25B C25 H25C 109.5 . .
N32 C31 C32 105.95(18) . .
N32 C31 C34 123.37(19) . .
C32 C31 C34 130.57(19) . .
C31 C32 C33 107.06(18) . .
C31 C32 H32 126.5 . .
C33 C32 H32 126.5 . .
N31 C33 C32 110.04(18) . .
N31 C33 C35 124.00(18) . .
C32 C33 C35 125.96(18) . .
C31 C34 H34A 109.5 . .
C31 C34 H34B 109.5 . .
H34A C34 H34B 109.5 . .
C31 C34 H34C 109.5 . .
H34A C34 H34C 109.5 . .
H34B C34 H34C 109.5 . .
C33 C35 H35A 109.5 . .
C33 C35 H35B 109.5 . .
H35A C35 H35B 109.5 . .
C33 C35 H35C 109.5 . .
H35A C35 H35C 109.5 . .
H35B C35 H35C 109.5 . .
N42 C41 C42 106.44(18) . .
N42 C41 C44 123.36(19) . .
C42 C41 C44 130.19(19) . .
C41 C42 C43 106.67(18) . .
C41 C42 H42 126.7 . .
C43 C42 H42 126.7 . .
N41 C43 C42 110.37(18) . .
N41 C43 C45 121.53(18) . .
C42 C43 C45 127.89(19) . .
C41 C44 H44A 109.5 . .
C41 C44 H44B 109.5 . .
H44A C44 H44B 109.5 . .
C41 C44 H44C 109.5 . .
H44A C44 H44C 109.5 . .
H44B C44 H44C 109.5 . .
C43 C45 H45A 109.5 . .
C43 C45 H45B 109.5 . .
H45A C45 H45B 109.5 . .
C43 C45 H45C 109.5 . .
H45A C45 H45C 109.5 . .
H45B C45 H45C 109.5 . .
C13 N11 N12 104.78(15) . .
C13 N11 Ni1 132.01(13) . .
N12 N11 Ni1 119.18(12) . .
C11 N12 N11 112.16(16) . .
C11 N12 C1 127.42(16) . .
N11 N12 C1 120.23(15) . .
C23 N21 N22 105.19(16) . .
C23 N21 Ni1 132.66(14) . .
N22 N21 Ni1 122.12(12) . .
C21 N22 N21 111.57(17) . .
C21 N22 C1 127.79(17) . .
N21 N22 C1 119.98(15) . .
C33 N31 N32 105.08(16) . .
C33 N31 Ni1 132.60(14) . 3_666
N32 N31 Ni1 121.11(12) . 3_666
C31 N32 N31 111.84(16) . .
C31 N32 C2 127.43(17) . .
N31 N32 C2 120.70(15) . .
C43 N41 N42 105.43(15) . .
C43 N41 Ni1 132.02(14) . 3_666
N42 N41 Ni1 122.35(12) . 3_666
C41 N42 N41 111.05(16) . .
C41 N42 C2 128.23(17) . .
N41 N42 C2 120.53(15) . .
H1A O1 H1B 109(2) . .
F12A B1A F13A 107.4(6) . .
F12A B1A F14A 112.8(6) . .
F13A B1A F14A 107.5(6) . .
F12A B1A F11A 110.3(6) . .
F13A B1A F11A 105.1(5) . .
F14A B1A F11A 113.2(6) . .
F13B B1B F14B 119.1(10) . .
F13B B1B F12B 109.4(9) . .
F14B B1B F12B 103.6(9) . .
F13B B1B F11B 114.0(10) . .
F14B B1B F11B 96.9(9) . .
F12B B1B F11B 113.2(10) . .
F13C B1C F12C 108.3(12) . .
F13C B1C F11C 113.3(13) . .
F12C B1C F11C 104.7(13) . .
F13C B1C F14C 104.8(11) . .
F12C B1C F14C 107.3(11) . .
F11C B1C F14C 118.1(14) . .
F22 B2 F23 111.3(6) . .
F22 B2 F24 109.5(5) . .
F23 B2 F24 109.7(4) . .
F22 B2 F21 110.5(4) . .
F23 B2 F21 107.4(5) . .
F24 B2 F21 108.3(6) . .

loop_
_geom_bond_atom_site_label_1
_geom_bond_atom_site_label_2
_geom_bond_distance
_geom_bond_site_symmetry_2
Ni1 N41 2.0289(16) 3_666
Ni1 N21 2.0289(16) .
Ni1 F1 2.0603(3) .
Ni1 N31 2.0669(16) 3_666
Ni1 N11 2.1040(16) .
F1 Ni1 2.0603(3) 3_666
C1 N22 1.447(3) .
C1 N12 1.455(2) .
C1 C3 1.518(3) .
C1 H1 1.0000 .
C2 N32 1.451(2) .
C2 N42 1.458(2) .
C2 C7 1.520(3) .
C2 H2 1.0000 .
C3 C8 1.382(3) .
C3 C4 1.392(3) .
C4 C5 1.388(3) .
C4 H4 0.9500 .
C5 C6 1.387(3) .
C5 H5 0.9500 .
C6 C7 1.390(3) .
C6 H6 0.9500 .
C7 C8 1.385(3) .
C8 H8 0.9500 .
C11 N12 1.357(2) .
C11 C12 1.366(3) .
C11 C14 1.494(3) .
C12 C13 1.401(3) .
C12 H12 0.9500 .
C13 N11 1.347(2) .
C13 C15 1.493(3) .
C14 H14A 0.9800 .
C14 H14B 0.9800 .
C14 H14C 0.9800 .
C15 H15A 0.9800 .
C15 H15B 0.9800 .
C15 H15C 0.9800 .
C21 N22 1.358(2) .
C21 C22 1.366(3) .
C21 C24 1.489(3) .
C22 C23 1.394(3) .
C22 H22 0.9500 .
C23 N21 1.332(3) .
C23 C25 1.494(3) .
C24 H24A 0.9800 .
C24 H24B 0.9800 .
C24 H24C 0.9800 .
C25 H25A 0.9800 .
C25 H25B 0.9800 .
C25 H25C 0.9800 .
C31 N32 1.357(2) .
C31 C32 1.374(3) .
C31 C34 1.488(3) .
C32 C33 1.395(3) .
C32 H32 0.9500 .
C33 N31 1.346(2) .
C33 C35 1.496(3) .
C34 H34A 0.9800 .
C34 H34B 0.9800 .
C34 H34C 0.9800 .
C35 H35A 0.9800 .
C35 H35B 0.9800 .
C35 H35C 0.9800 .
C41 N42 1.359(3) .
C41 C42 1.368(3) .
C41 C44 1.485(3) .
C42 C43 1.394(3) .
C42 H42 0.9500 .
C43 N41 1.334(3) .
C43 C45 1.495(3) .
C44 H44A 0.9800 .
C44 H44B 0.9800 .
C44 H44C 0.9800 .
C45 H45A 0.9800 .
C45 H45B 0.9800 .
C45 H45C 0.9800 .
N11 N12 1.369(2) .
N21 N22 1.369(2) .
N31 N32 1.371(2) .
N31 Ni1 2.0669(16) 3_666
N41 N42 1.372(2) .
N41 Ni1 2.0289(16) 3_666
O1 H1A 0.850(17) .
O1 H1B 0.848(17) .
B1A F12A 1.397(8) .
B1A F13A 1.405(8) .
B1A F14A 1.409(8) .
B1A F11A 1.414(8) .
B1B F13B 1.378(11) .
B1B F14B 1.388(11) .
B1B F12B 1.394(11) .
B1B F11B 1.408(11) .
B1C F13C 1.381(13) .
B1C F12C 1.391(13) .
B1C F11C 1.415(12) .
B1C F14C 1.419(12) .
B2 F22 1.384(6) .
B2 F23 1.389(7) .
B2 F24 1.391(7) .
B2 F21 1.399(8) .

loop_
_geom_hbond_atom_site_label_D
_geom_hbond_atom_site_label_H
_geom_hbond_atom_site_label_A
_geom_hbond_distance_DH
_geom_hbond_distance_HA
_geom_hbond_distance_DA
_geom_hbond_angle_DHA
_geom_hbond_site_symmetry_A
O1 H1A F23 0.850(17) 1.972(18) 2.801(5) 165(3) 3_756
O1 H1A F24 0.850(17) 2.07(2) 2.894(5) 162(4) .
O1 H1B F14C 0.848(17) 2.20(3) 2.995(13) 157(3) .
O1 H1B F12A 0.848(17) 2.15(2) 2.902(5) 148(3) .
O1 H1B F14B 0.848(17) 2.33(2) 3.128(8) 158(3) .
O1 H1B F12B 0.848(17) 2.42(2) 3.169(8) 147(3) .

loop_
_geom_torsion_atom_site_label_1
_geom_torsion_atom_site_label_2
_geom_torsion_atom_site_label_3
_geom_torsion_atom_site_label_4
_geom_torsion
_geom_torsion_site_symmetry_1
_geom_torsion_site_symmetry_4
N22 C1 C3 C8 18.5(2) . .
N12 C1 C3 C8 143.62(17) . .
N22 C1 C3 C4 -169.01(17) . .
N12 C1 C3 C4 -43.9(2) . .
C8 C3 C4 C5 -0.7(3) . .
C1 C3 C4 C5 -173.11(18) . .
C3 C4 C5 C6 0.6(3) . .
C4 C5 C6 C7 -0.6(3) . .
C5 C6 C7 C8 0.7(3) . .
C5 C6 C7 C2 174.14(18) . .
N32 C2 C7 C8 -144.57(17) . .
N42 C2 C7 C8 -18.6(2) . .
N32 C2 C7 C6 42.0(2) . .
N42 C2 C7 C6 167.95(17) . .
C4 C3 C8 C7 0.9(3) . .
C1 C3 C8 C7 173.51(17) . .
C6 C7 C8 C3 -0.9(3) . .
C2 C7 C8 C3 -174.41(17) . .
N12 C11 C12 C13 -1.0(2) . .
C14 C11 C12 C13 179.1(2) . .
C11 C12 C13 N11 0.2(2) . .
C11 C12 C13 C15 -178.88(19) . .
N22 C21 C22 C23 -0.3(2) . .
C24 C21 C22 C23 178.9(2) . .
C21 C22 C23 N21 -1.2(2) . .
C21 C22 C23 C25 173.0(2) . .
N32 C31 C32 C33 -1.0(2) . .
C34 C31 C32 C33 175.2(2) . .
C31 C32 C33 N31 0.1(2) . .
C31 C32 C33 C35 179.93(19) . .
N42 C41 C42 C43 0.1(2) . .
C44 C41 C42 C43 -178.9(2) . .
C41 C42 C43 N41 1.1(2) . .
C41 C42 C43 C45 -173.7(2) . .
C12 C13 N11 N12 0.7(2) . .
C15 C13 N11 N12 179.82(18) . .
C12 C13 N11 Ni1 -155.68(14) . .
C15 C13 N11 Ni1 23.4(3) . .
N41 Ni1 N11 C13 -51.58(18) 3_666 .
N21 Ni1 N11 C13 129.07(18) . .
F1 Ni1 N11 C13 -142.39(15) . .
N31 Ni1 N11 C13 36.68(18) 3_666 .
N41 Ni1 N11 N12 154.73(13) 3_666 .
N21 Ni1 N11 N12 -24.62(13) . .
F1 Ni1 N11 N12 63.92(15) . .
N31 Ni1 N11 N12 -117.00(13) 3_666 .
C12 C11 N12 N11 1.6(2) . .
C14 C11 N12 N11 -178.59(18) . .
C12 C11 N12 C1 176.54(18) . .
C14 C11 N12 C1 -3.6(3) . .
C13 N11 N12 C11 -1.4(2) . .
Ni1 N11 N12 C11 158.65(13) . .
C13 N11 N12 C1 -176.81(16) . .
Ni1 N11 N12 C1 -16.7(2) . .
N22 C1 N12 C11 -108.6(2) . .
C3 C1 N12 C11 125.3(2) . .
N22 C1 N12 N11 66.0(2) . .
C3 C1 N12 N11 -60.1(2) . .
C22 C23 N21 N22 2.2(2) . .
C25 C23 N21 N22 -172.47(18) . .
C22 C23 N21 Ni1 -179.89(14) . .
C25 C23 N21 Ni1 5.5(3) . .
F1 Ni1 N21 C23 75.37(18) . .
N31 Ni1 N21 C23 -56.84(19) 3_666 .
N11 Ni1 N21 C23 -148.42(18) . .
F1 Ni1 N21 N22 -106.99(13) . .
N31 Ni1 N21 N22 120.80(14) 3_666 .
N11 Ni1 N21 N22 29.22(14) . .
C22 C21 N22 N21 1.7(2) . .
C24 C21 N22 N21 -177.64(18) . .
C22 C21 N22 C1 172.36(18) . .
C24 C21 N22 C1 -7.0(3) . .
C23 N21 N22 C21 -2.5(2) . .
Ni1 N21 N22 C21 179.35(13) . .
C23 N21 N22 C1 -173.90(16) . .
Ni1 N21 N22 C1 7.9(2) . .
N12 C1 N22 C21 129.08(19) . .
C3 C1 N22 C21 -103.7(2) . .
N12 C1 N22 N21 -61.0(2) . .
C3 C1 N22 N21 66.2(2) . .
C32 C33 N31 N32 0.8(2) . .
C35 C33 N31 N32 -178.99(18) . .
C32 C33 N31 Ni1 167.92(14) . 3_666
C35 C33 N31 Ni1 -11.9(3) . 3_666
C32 C31 N32 N31 1.6(2) . .
C34 C31 N32 N31 -174.99(19) . .
C32 C31 N32 C2 179.48(18) . .
C34 C31 N32 C2 2.9(3) . .
C33 N31 N32 C31 -1.5(2) . .
Ni1 N31 N32 C31 -170.46(13) 3_666 .
C33 N31 N32 C2 -179.56(16) . .
Ni1 N31 N32 C2 11.5(2) 3_666 .
N42 C2 N32 C31 121.7(2) . .
C7 C2 N32 C31 -110.8(2) . .
N42 C2 N32 N31 -60.6(2) . .
C7 C2 N32 N31 66.8(2) . .
C42 C43 N41 N42 -1.8(2) . .
C45 C43 N41 N42 173.40(18) . .
C42 C43 N41 Ni1 -176.62(14) . 3_666
C45 C43 N41 Ni1 -1.4(3) . 3_666
C42 C41 N42 N41 -1.2(2) . .
C44 C41 N42 N41 177.8(2) . .
C42 C41 N42 C2 -176.20(18) . .
C44 C41 N42 C2 2.9(3) . .
C43 N41 N42 C41 1.9(2) . .
Ni1 N41 N42 C41 177.33(13) 3_666 .
C43 N41 N42 C2 177.32(16) . .
Ni1 N41 N42 C2 -7.2(2) 3_666 .
N32 C2 N42 C41 -127.0(2) . .
C7 C2 N42 C41 105.8(2) . .
N32 C2 N42 N41 58.4(2) . .
C7 C2 N42 N41 -68.8(2) . .
